data_1515376
loop_
_publ_author_name
'Ai, Yu'
'Tu, Datao'
'Zheng, Wei'
'Liu, Yongsheng'
'Kong, Jintao'
'Hu, Ping'
'Chen, Zhuo'
'Huang, Mingdong'
'Chen, Xueyuan'

_publ_section_title
;
 Lanthanide-doped NaScF4 nanoprobes: crystal structure, optical
 spectroscopy and biodetection.
;
_journal_issue 14
_journal_name_full Nanoscale
_journal_page_first 6430
_journal_page_last 6438
_journal_paper_doi 10.1039/c3nr01529g
_journal_volume 5
_journal_year 2013
_chemical_formula_moiety 'F24 Sc6, 6(Na)'
_chemical_formula_sum 'F24 Na6 Sc6'
_chemical_formula_weight 863.70
_chemical_name_systematic
; 
 ? 
;
_space_group_IT_number 144
_symmetry_cell_setting trigonal
_symmetry_space_group_name_Hall 'P 31'
_symmetry_space_group_name_H-M 'P 31'
_atom_sites_solution_hydrogens none
_atom_sites_solution_primary direct
_atom_sites_solution_secondary difmap
_audit_creation_method SHELXL-97
_cell_angle_alpha 90.00
_cell_angle_beta 90.00
_cell_angle_gamma 120.00
_cell_formula_units_Z 3
_cell_length_a 12.9659(4)
_cell_length_b 12.9659(4)
_cell_length_c 9.2692(3)
_cell_measurement_reflns_used 1649
_cell_measurement_temperature 293(2)
_cell_measurement_theta_max 29.0143
_cell_measurement_theta_min 2.8438
_cell_volume 1349.52(7)
_computing_cell_refinement
;
CrysAlisPro, Agilent Technologies,
Version 1.171.35.21 (release 20-01-2012 CrysAlis171 .NET)
(compiled Jan 23 2012,18:06:46)
;
_computing_data_collection
;
CrysAlisPro, Agilent Technologies,
Version 1.171.35.21 (release 20-01-2012 CrysAlis171 .NET)
(compiled Jan 23 2012,18:06:46)
;
_computing_data_reduction
;
CrysAlisPro, Agilent Technologies,
Version 1.171.35.21 (release 20-01-2012 CrysAlis171 .NET)
(compiled Jan 23 2012,18:06:46)
;
_computing_molecular_graphics 'DIAMOND. Version 3.0. Crystal Impact'
_computing_publication_material 'Windows Word 2003'
_computing_structure_refinement 'SHELXL-97 (Sheldrick, 1997)'
_computing_structure_solution 'SHELXS-97 (Sheldrick, 1990)'
_diffrn_ambient_temperature 293(2)
_diffrn_detector_area_resol_mean 16.2083
_diffrn_measured_fraction_theta_full 0.983
_diffrn_measured_fraction_theta_max 0.983
_diffrn_measurement_device_type 'Xcalibur, Eos'
_diffrn_measurement_method '\w scans'
_diffrn_radiation_monochromator graphite
_diffrn_radiation_source 'fine-focus sealed tube'
_diffrn_radiation_type MoK\a
_diffrn_radiation_wavelength 0.71073
_diffrn_reflns_av_R_equivalents 0.0180
_diffrn_reflns_av_sigmaI/netI 0.0372
_diffrn_reflns_limit_h_max 13
_diffrn_reflns_limit_h_min -14
_diffrn_reflns_limit_k_max 14
_diffrn_reflns_limit_k_min -16
_diffrn_reflns_limit_l_max 11
_diffrn_reflns_limit_l_min -9
_diffrn_reflns_number 3955
_diffrn_reflns_theta_full 27.08
_diffrn_reflns_theta_max 27.08
_diffrn_reflns_theta_min 2.85
_exptl_absorpt_coefficient_mu 2.510
_exptl_absorpt_correction_T_max 1.0000
_exptl_absorpt_correction_T_min 0.8509
_exptl_absorpt_correction_type multi-scan
_exptl_absorpt_process_details
;
CrysAlisPro, Agilent Technologies,
Version 1.171.35.21 (release 20-01-2012 CrysAlis171 .NET)
(compiled Jan 23 2012,18:06:46)
Empirical absorption correction using spherical harmonics,
 implemented in SCALE3 ABSPACK scaling algorithm.
;
_exptl_crystal_colour colorless
_exptl_crystal_density_diffrn 3.188
_exptl_crystal_density_method 'not measured'
_exptl_crystal_description block
_exptl_crystal_F_000 1224
_exptl_crystal_size_max 0.16
_exptl_crystal_size_mid 0.14
_exptl_crystal_size_min 0.11
_refine_diff_density_max 0.985
_refine_diff_density_min -0.768
_refine_diff_density_rms 0.136
_refine_ls_abs_structure_details 'Flack H D (1983), Acta Cryst. A39, 876-881'
_refine_ls_abs_structure_Flack 0.19(4)
_refine_ls_extinction_coef 0.0027(5)
_refine_ls_extinction_expression Fc^*^=kFc[1+0.001xFc^2^\l^3^/sin(2\q)]^-1/4^
_refine_ls_extinction_method SHELXL
_refine_ls_goodness_of_fit_ref 0.975
_refine_ls_hydrogen_treatment none
_refine_ls_matrix_type full
_refine_ls_number_parameters 327
_refine_ls_number_reflns 3083
_refine_ls_number_restraints 7
_refine_ls_restrained_S_all 0.976
_refine_ls_R_factor_all 0.0466
_refine_ls_R_factor_gt 0.0437
_refine_ls_shift/su_max 0.000
_refine_ls_shift/su_mean 0.000
_refine_ls_structure_factor_coef Fsqd
_refine_ls_weighting_details 'calc w=1/[\s^2^(Fo^2^)+(0.1000P)^2^+0.0000P] where P=(Fo^2^+2Fc^2^)/3'
_refine_ls_weighting_scheme calc
_refine_ls_wR_factor_gt 0.1288
_refine_ls_wR_factor_ref 0.1332
_reflns_number_gt 2883
_reflns_number_total 3083
_reflns_threshold_expression >2sigma(I)
_cod_data_source_file c3nr01529g.cif
_cod_data_source_block x
_cod_original_cell_volume 1349.52(11)
_cod_database_code 1515376

loop_
_symmetry_equiv_pos_as_xyz
'x, y, z'
'-y, x-y, z+1/3'
'-x+y, -x, z+2/3'

loop_
_atom_site_label
_atom_site_type_symbol
_atom_site_fract_x
_atom_site_fract_y
_atom_site_fract_z
_atom_site_U_iso_or_equiv
_atom_site_adp_type
_atom_site_occupancy
_atom_site_symmetry_multiplicity
_atom_site_calc_flag
_atom_site_refinement_flags
Sc1 Sc -0.21682(9) 0.38424(10) 0.72782(13) 0.0044(3) Uani 1 1 d U
Sc2 Sc -0.21727(12) 0.57494(10) 0.39881(12) 0.0068(3) Uani 1 1 d .
Sc3 Sc -0.05493(12) 0.88414(10) 0.4184(2) 0.0141(3) Uani 1 1 d .
Sc4 Sc 0.12838(11) 1.24167(10) 0.41393(17) 0.0098(3) Uani 1 1 d .
Sc5 Sc 0.28260(10) 1.55061(9) 0.42676(15) 0.0078(3) Uani 1 1 d .
Sc6 Sc 0.45570(12) 1.54707(12) 0.09074(12) 0.0073(3) Uani 1 1 d .
Na3 Na 0.2888(3) 1.3946(3) 0.7647(3) 0.0191(7) Uani 1 1 d .
Na2 Na 0.2710(3) 1.0508(3) 0.3896(3) 0.0191(8) Uani 1 1 d .
Na1 Na -0.3829(3) 0.5626(3) 0.7294(3) 0.0233(8) Uani 1 1 d .
Na4 Na 0.4567(3) 1.3963(3) 0.4296(3) 0.0194(8) Uani 1 1 d .
Na5 Na 0.1221(3) 1.3870(3) 0.0658(3) 0.0218(8) Uani 1 1 d .
Na6 Na 0.2815(3) 1.2188(3) 0.0888(4) 0.0273(8) Uani 1 1 d .
F1 F -0.0533(3) 0.4105(3) 0.6448(4) 0.0130(8) Uani 1 1 d .
F2 F -0.2910(3) 0.4566(3) 0.8681(4) 0.0145(7) Uani 1 1 d .
F3 F -0.2065(3) 0.5188(3) 0.6093(4) 0.0152(8) Uani 1 1 d .
F4 F -0.3409(3) 0.3966(3) 0.3930(4) 0.0221(8) Uani 1 1 d .
F5 F -0.0817(3) 0.5471(3) 0.3484(4) 0.0128(7) Uani 1 1 d .
F6 F -0.3586(3) 0.5820(3) 0.4784(4) 0.0146(8) Uani 1 1 d .
F7 F -0.0826(4) 0.7228(3) 0.5055(4) 0.0209(9) Uani 1 1 d .
F8 F -0.1827(4) 0.7365(3) 0.2987(4) 0.0197(9) Uani 1 1 d .
F9 F -0.1235(3) 0.9595(3) 0.2840(4) 0.0261(9) Uani 1 1 d .
F10 F 0.0760(4) 0.8756(4) 0.3075(5) 0.0279(11) Uani 1 1 d .
F11 F 0.0686(4) 1.0624(3) 0.4282(5) 0.0315(10) Uani 1 1 d .
F12 F 0.4610(3) 1.2094(3) 0.5067(4) 0.0106(8) Uani 1 1 d .
F13 F 0.2716(3) 1.2385(4) 0.3407(4) 0.0198(9) Uani 1 1 d .
F14 F -0.0302(4) 1.2240(4) 0.4710(4) 0.0212(9) Uani 1 1 d .
F15 F 0.0651(4) 1.1919(4) 0.2049(5) 0.0254(9) Uani 1 1 d .
F16 F 0.1548(4) 1.3992(3) 0.3126(4) 0.0173(8) Uani 1 1 d .
F17 F 0.2592(4) 1.3921(3) 0.5196(4) 0.0180(9) Uani 1 1 d .
F18 F 0.2090(3) 1.6219(3) 0.2883(4) 0.0239(9) Uani 1 1 d .
F19 F 0.4130(3) 1.5416(3) 0.3143(4) 0.0167(9) Uani 1 1 d .
F20 F 0.4920(3) 1.4198(3) 0.1851(4) 0.0151(7) Uani 1 1 d .
F21 F 0.3102(3) 1.3985(3) 0.0193(4) 0.0151(8) Uani 1 1 d .
F22 F 0.3288(4) 1.5986(4) 0.1017(5) 0.0337(11) Uani 1 1 d .
F23 F 0.5920(3) 1.7082(3) 0.1498(4) 0.0183(9) Uani 1 1 d .
F24 F 0.4597(3) 1.6062(4) -0.1207(4) 0.0198(9) Uani 1 1 d .

loop_
_atom_site_aniso_label
_atom_site_aniso_U_11
_atom_site_aniso_U_22
_atom_site_aniso_U_33
_atom_site_aniso_U_23
_atom_site_aniso_U_13
_atom_site_aniso_U_12
Sc1 0.0052(5) 0.0042(5) 0.0040(7) -0.0027(4) 0.0002(3) 0.0026(4)
Sc2 0.0083(5) 0.0054(5) 0.0055(6) 0.0008(4) -0.0028(4) 0.0027(5)
Sc3 0.0123(6) 0.0055(6) 0.0226(8) 0.0004(4) 0.0087(5) 0.0031(5)
Sc4 0.0059(6) 0.0047(5) 0.0186(6) 0.0008(5) 0.0014(5) 0.0025(5)
Sc5 0.0090(6) 0.0055(6) 0.0089(9) -0.0001(4) 0.0013(4) 0.0036(5)
Sc6 0.0100(6) 0.0099(6) 0.0048(7) -0.0048(4) -0.0043(4) 0.0071(4)
Na3 0.0184(14) 0.0256(16) 0.0121(17) -0.0017(11) -0.0015(11) 0.0102(12)
Na2 0.0222(15) 0.0234(16) 0.0127(19) -0.0041(11) -0.0039(11) 0.0122(12)
Na1 0.0323(18) 0.0137(13) 0.0135(17) -0.0031(11) -0.0046(12) 0.0036(12)
Na4 0.0193(15) 0.0224(17) 0.0129(17) -0.0012(11) -0.0034(12) 0.0077(13)
Na5 0.0169(15) 0.0362(18) 0.0185(18) 0.0032(11) -0.0009(11) 0.0181(14)
Na6 0.0420(19) 0.0300(17) 0.0131(16) 0.0015(12) 0.0009(13) 0.0203(15)
F1 0.0039(16) 0.025(2) 0.0106(18) -0.0024(15) -0.0003(12) 0.0077(15)
F2 0.0189(18) 0.0140(17) 0.0117(16) -0.0003(13) 0.0068(14) 0.0091(15)
F3 0.028(2) 0.0130(17) 0.0077(18) 0.0012(13) 0.0031(14) 0.0125(16)
F4 0.024(2) 0.0058(16) 0.032(2) -0.0012(14) -0.0039(17) 0.0042(14)
F5 0.0091(17) 0.0123(18) 0.0165(18) 0.0021(14) 0.0025(14) 0.0049(15)
F6 0.0154(19) 0.0100(17) 0.0213(19) -0.0036(15) -0.0029(15) 0.0084(16)
F7 0.025(2) 0.0104(19) 0.0172(19) -0.0043(14) -0.0107(16) 0.0010(16)
F8 0.038(2) 0.0106(18) 0.0090(17) 0.0012(13) -0.0044(16) 0.0112(16)
F9 0.027(2) 0.021(2) 0.034(2) 0.0079(17) 0.0035(17) 0.0149(18)
F10 0.030(2) 0.022(2) 0.033(3) -0.0027(17) 0.0197(19) 0.0131(19)
F11 0.034(2) 0.0105(19) 0.045(3) -0.0005(17) -0.002(2) 0.0067(17)
F12 0.0074(17) 0.0190(19) 0.0040(16) -0.0019(13) 0.0015(12) 0.0056(15)
F13 0.0115(19) 0.034(2) 0.0159(19) 0.0049(16) 0.0057(14) 0.0128(18)
F14 0.0177(19) 0.037(2) 0.018(2) -0.0017(16) 0.0007(15) 0.0202(19)
F15 0.032(2) 0.020(2) 0.028(2) -0.0131(17) -0.0190(18) 0.0152(18)
F16 0.025(2) 0.0153(19) 0.0141(18) -0.0046(14) -0.0137(16) 0.0118(16)
F17 0.0175(19) 0.0136(19) 0.0171(19) 0.0069(14) -0.0051(15) 0.0035(15)
F18 0.021(2) 0.027(2) 0.025(2) 0.0146(16) 0.0022(15) 0.0126(17)
F19 0.020(2) 0.022(2) 0.0131(19) 0.0009(14) 0.0061(14) 0.0142(17)
F20 0.0152(19) 0.0166(19) 0.0201(18) 0.0035(14) 0.0023(15) 0.0130(16)
F21 0.0111(18) 0.0150(19) 0.0126(18) -0.0013(13) -0.0090(14) 0.0015(15)
F22 0.038(3) 0.039(3) 0.041(3) 0.006(2) 0.006(2) 0.031(2)
F23 0.024(2) 0.0148(19) 0.0109(18) -0.0035(14) 0.0070(14) 0.0053(16)
F24 0.024(2) 0.025(2) 0.016(2) 0.0110(16) 0.0043(15) 0.0161(18)

loop_
_atom_type_symbol
_atom_type_description
_atom_type_scat_dispersion_real
_atom_type_scat_dispersion_imag
_atom_type_scat_source
C C 0.0033 0.0016 'International Tables Vol C Tables 4.2.6.8 and 6.1.1.4'
H H 0.0000 0.0000 'International Tables Vol C Tables 4.2.6.8 and 6.1.1.4'
O O 0.0106 0.0060 'International Tables Vol C Tables 4.2.6.8 and 6.1.1.4'
S S 0.1246 0.1234 'International Tables Vol C Tables 4.2.6.8 and 6.1.1.4'
Sc Sc 0.2519 0.3716 'International Tables Vol C Tables 4.2.6.8 and 6.1.1.4'
F F 0.0171 0.0103 'International Tables Vol C Tables 4.2.6.8 and 6.1.1.4'
Na Na 0.0362 0.0249 'International Tables Vol C Tables 4.2.6.8 and 6.1.1.4'

loop_
_geom_angle_atom_site_label_1
_geom_angle_atom_site_label_2
_geom_angle_atom_site_label_3
_geom_angle
_geom_angle_site_symmetry_1
_geom_angle_site_symmetry_3
F3 Sc1 F12 173.73(15) . 2_665
F3 Sc1 F4 102.73(17) . 2_565
F12 Sc1 F4 82.54(15) 2_665 2_565
F3 Sc1 F2 86.16(15) . 3_454
F12 Sc1 F2 92.20(13) 2_665 3_454
F4 Sc1 F2 73.25(14) 2_565 3_454
F3 Sc1 F2 78.27(13) . .
F12 Sc1 F2 106.57(15) 2_665 .
F4 Sc1 F2 75.57(14) 2_565 .
F2 Sc1 F2 140.91(14) 3_454 .
F3 Sc1 F20 89.39(16) . 3_465
F12 Sc1 F20 88.01(16) 2_665 3_465
F4 Sc1 F20 145.66(17) 2_565 3_465
F2 Sc1 F20 140.34(15) 3_454 3_465
F2 Sc1 F20 75.68(14) . 3_465
F3 Sc1 F1 92.00(16) . .
F12 Sc1 F1 81.74(14) 2_665 .
F4 Sc1 F1 141.17(16) 2_565 .
F2 Sc1 F1 72.14(13) 3_454 .
F2 Sc1 F1 143.12(15) . .
F20 Sc1 F1 68.66(14) 3_465 .
F3 Sc1 Sc6 88.11(11) . 3_465
F12 Sc1 Sc6 86.50(11) 2_665 3_465
F4 Sc1 Sc6 168.91(12) 2_565 3_465
F2 Sc1 Sc6 105.64(10) 3_454 3_465
F2 Sc1 Sc6 109.38(10) . 3_465
F20 Sc1 Sc6 34.76(10) 3_465 3_465
F1 Sc1 Sc6 34.09(10) . 3_465
F3 Sc1 Na4 140.67(12) . 2_665
F12 Sc1 Na4 42.48(12) 2_665 2_665
F4 Sc1 Na4 45.12(12) 2_565 2_665
F2 Sc1 Na4 65.19(12) 3_454 2_665
F2 Sc1 Na4 106.71(11) . 2_665
F20 Sc1 Na4 129.91(13) 3_465 2_665
F1 Sc1 Na4 103.19(13) . 2_665
Sc6 Sc1 Na4 124.09(6) 3_465 2_665
F3 Sc1 Na2 133.31(12) . 2_665
F12 Sc1 Na2 40.67(11) 2_665 2_665
F4 Sc1 Na2 108.62(12) 2_565 2_665
F2 Sc1 Na2 71.28(11) 3_454 2_665
F2 Sc1 Na2 142.41(11) . 2_665
F20 Sc1 Na2 83.82(12) 3_465 2_665
F1 Sc1 Na2 42.74(13) . 2_665
Sc6 Sc1 Na2 61.24(6) 3_465 2_665
Na4 Sc1 Na2 63.97(7) 2_665 2_665
F3 Sc1 Na1 76.14(12) . 3_454
F12 Sc1 Na1 98.67(11) 2_665 3_454
F4 Sc1 Na1 114.55(12) 2_565 3_454
F2 Sc1 Na1 41.33(10) 3_454 3_454
F2 Sc1 Na1 154.00(11) . 3_454
F20 Sc1 Na1 99.46(12) 3_465 3_454
F1 Sc1 Na1 34.83(12) . 3_454
Sc6 Sc1 Na1 65.45(6) 3_465 3_454
Na4 Sc1 Na1 96.01(7) 2_665 3_454
Na2 Sc1 Na1 59.76(7) 2_665 3_454
F3 Sc1 Na6 43.22(13) . 3_465
F12 Sc1 Na6 135.20(12) 2_665 3_465
F4 Sc1 Na6 128.93(12) 2_565 3_465
F2 Sc1 Na6 124.31(11) 3_454 3_465
F2 Sc1 Na6 62.68(11) . 3_465
F20 Sc1 Na6 47.57(13) 3_465 3_465
F1 Sc1 Na6 85.82(12) . 3_465
Sc6 Sc1 Na6 61.11(6) 3_465 3_465
Na4 Sc1 Na6 169.09(9) 2_665 3_465
Na2 Sc1 Na6 122.34(7) 2_665 3_465
Na1 Sc1 Na6 94.90(8) 3_454 3_465
F5 Sc2 F6 169.71(17) . .
F5 Sc2 F4 92.98(15) . .
F6 Sc2 F4 81.09(15) . .
F5 Sc2 F7 82.58(17) . .
F6 Sc2 F7 98.42(17) . .
F4 Sc2 F7 150.58(17) . .
F5 Sc2 F3 86.49(15) . .
F6 Sc2 F3 84.02(16) . .
F4 Sc2 F3 77.58(15) . .
F7 Sc2 F3 73.13(15) . .
F5 Sc2 F8 107.56(16) . .
F6 Sc2 F8 82.19(16) . .
F4 Sc2 F8 139.49(17) . .
F7 Sc2 F8 68.52(14) . .
F3 Sc2 F8 136.57(15) . .
F5 Sc2 F12 80.75(15) . 3_464
F6 Sc2 F12 105.81(16) . 3_464
F4 Sc2 F12 76.63(14) . 3_464
F7 Sc2 F12 130.56(17) . 3_464
F3 Sc2 F12 150.48(14) . 3_464
F8 Sc2 F12 72.91(14) . 3_464
F5 Sc2 Sc3 97.99(11) . .
F6 Sc2 Sc3 88.20(11) . .
F4 Sc2 Sc3 168.97(12) . .
F7 Sc2 Sc3 33.91(11) . .
F3 Sc2 Sc3 104.07(11) . .
F8 Sc2 Sc3 34.74(11) . .
F12 Sc2 Sc3 104.00(10) 3_464 .
F5 Sc2 Na4 37.64(12) . 3_464
F6 Sc2 Na4 149.95(12) . 3_464
F4 Sc2 Na4 91.07(12) . 3_464
F7 Sc2 Na4 102.28(14) . 3_464
F3 Sc2 Na4 122.75(12) . 3_464
F8 Sc2 Na4 85.37(13) . 3_464
F12 Sc2 Na4 44.20(11) 3_464 3_464
Sc3 Sc2 Na4 96.95(7) . 3_464
F5 Sc2 Na3 38.33(12) . 3_464
F6 Sc2 Na3 142.60(12) . 3_464
F4 Sc2 Na3 127.43(12) . 3_464
F7 Sc2 Na3 44.48(14) . 3_464
F3 Sc2 Na3 80.38(12) . 3_464
F8 Sc2 Na3 86.18(14) . 3_464
F12 Sc2 Na3 104.42(12) 3_464 3_464
Sc3 Sc2 Na3 63.36(6) . 3_464
Na4 Sc2 Na3 62.86(6) 3_464 3_464
F5 Sc2 Na4 137.30(12) . 1_445
F6 Sc2 Na4 38.45(12) . 1_445
F4 Sc2 Na4 44.60(12) . 1_445
F7 Sc2 Na4 135.40(14) . 1_445
F3 Sc2 Na4 87.96(12) . 1_445
F8 Sc2 Na4 105.34(14) . 1_445
F12 Sc2 Na4 83.72(11) 3_464 1_445
Sc3 Sc2 Na4 124.36(7) . 1_445
Na4 Sc2 Na4 121.66(9) 3_464 1_445
Na3 Sc2 Na4 167.60(9) 3_464 1_445
F5 Sc2 Na1 136.31(12) . .
F6 Sc2 Na1 34.79(12) . .
F4 Sc2 Na1 82.16(13) . .
F7 Sc2 Na1 81.26(14) . .
F3 Sc2 Na1 49.97(11) . .
F8 Sc2 Na1 103.67(14) . .
F12 Sc2 Na1 138.33(12) 3_464 .
Sc3 Sc2 Na1 90.59(6) . .
Na4 Sc2 Na1 170.96(7) 3_464 .
Na3 Sc2 Na1 116.93(8) 3_464 .
Na4 Sc2 Na1 56.54(7) 1_445 .
F10 Sc3 F9 107.0(2) . .
F10 Sc3 F15 173.30(19) . 2_675
F9 Sc3 F15 78.03(17) . 2_675
F10 Sc3 F11 83.17(18) . .
F9 Sc3 F11 76.66(17) . .
F15 Sc3 F11 102.47(18) 2_675 .
F10 Sc3 F7 82.64(18) . .
F9 Sc3 F7 144.45(18) . .
F15 Sc3 F7 90.70(19) 2_675 .
F11 Sc3 F7 138.9(2) . .
F10 Sc3 F8 89.02(19) . .
F9 Sc3 F8 77.41(17) . .
F15 Sc3 F8 87.84(17) 2_675 .
F11 Sc3 F8 149.3(2) . .
F7 Sc3 F8 68.48(13) . .
F10 Sc3 F9 91.78(17) . 2_675
F9 Sc3 F9 140.98(17) . 2_675
F15 Sc3 F9 86.62(19) 2_675 2_675
F11 Sc3 F9 71.95(17) . 2_675
F7 Sc3 F9 70.16(15) . 2_675
F8 Sc3 F9 138.15(16) . 2_675
F10 Sc3 Sc2 87.23(13) . .
F9 Sc3 Sc2 111.27(13) . .
F15 Sc3 Sc2 86.81(12) 2_675 .
F11 Sc3 Sc2 169.11(13) . .
F7 Sc3 Sc2 33.69(11) . .
F8 Sc3 Sc2 34.92(10) . .
F9 Sc3 Sc2 103.32(12) 2_675 .
F10 Sc3 Na2 41.29(14) . .
F9 Sc3 Na2 108.84(13) . .
F15 Sc3 Na2 141.92(13) 2_675 .
F11 Sc3 Na2 47.15(13) . .
F7 Sc3 Na2 100.81(15) . .
F8 Sc3 Na2 130.18(14) . .
F9 Sc3 Na2 64.21(12) 2_675 .
Sc2 Sc3 Na2 122.00(6) . .
F10 Sc3 Na5 136.43(14) . 2_675
F9 Sc3 Na5 63.49(12) . 2_675
F15 Sc3 Na5 41.59(14) 2_675 2_675
F11 Sc3 Na5 129.22(13) . 2_675
F7 Sc3 Na5 85.67(13) . 2_675
F8 Sc3 Na5 47.84(14) . 2_675
F9 Sc3 Na5 123.03(13) 2_675 2_675
Sc2 Sc3 Na5 61.65(5) . 2_675
Na2 Sc3 Na5 171.96(10) . 2_675
F10 Sc3 Na3 41.86(14) . 3_464
F9 Sc3 Na3 144.25(14) . 3_464
F15 Sc3 Na3 131.79(14) 2_675 3_464
F11 Sc3 Na3 108.53(14) . 3_464
F7 Sc3 Na3 42.35(14) . 3_464
F8 Sc3 Na3 83.88(13) . 3_464
F9 Sc3 Na3 69.66(12) 2_675 3_464
Sc2 Sc3 Na3 60.63(6) . 3_464
Na2 Sc3 Na3 62.20(8) . 3_464
Na5 Sc3 Na3 122.23(7) 2_675 3_464
F10 Sc3 Na6 99.98(15) . 3_465
F9 Sc3 Na6 152.36(14) . 3_465
F15 Sc3 Na6 74.59(15) 2_675 3_465
F11 Sc3 Na6 112.88(15) . 3_465
F7 Sc3 Na6 33.85(13) . 3_465
F8 Sc3 Na6 97.67(13) . 3_465
F9 Sc3 Na6 41.11(12) 2_675 3_465
Sc2 Sc3 Na6 63.73(7) . 3_465
Na2 Sc3 Na6 95.20(7) . 3_465
Na5 Sc3 Na6 92.83(7) 2_675 3_465
Na3 Sc3 Na6 59.76(6) 3_464 3_465
F13 Sc4 F14 171.90(18) . .
F13 Sc4 F11 80.06(18) . .
F14 Sc4 F11 93.89(18) . .
F13 Sc4 F15 84.45(17) . .
F14 Sc4 F15 89.29(19) . .
F11 Sc4 F15 80.88(17) . .
F13 Sc4 F17 81.29(17) . .
F14 Sc4 F17 106.81(17) . .
F11 Sc4 F17 134.40(18) . .
F15 Sc4 F17 137.76(18) . .
F13 Sc4 F16 99.52(17) . .
F14 Sc4 F16 83.70(17) . .
F11 Sc4 F16 155.33(19) . .
F15 Sc4 F16 74.56(15) . .
F17 Sc4 F16 68.99(13) . .
F13 Sc4 F10 103.45(18) . 2_675
F14 Sc4 F10 79.67(16) . 2_675
F11 Sc4 F10 73.05(17) . 2_675
F15 Sc4 F10 150.77(17) . 2_675
F17 Sc4 F10 71.47(16) . 2_675
F16 Sc4 F10 130.02(18) . 2_675
F13 Sc4 Sc5 91.74(13) . .
F14 Sc4 Sc5 95.05(13) . .
F11 Sc4 Sc5 167.80(14) . .
F15 Sc4 Sc5 107.49(12) . .
F17 Sc4 Sc5 34.23(11) . .
F16 Sc4 Sc5 34.81(10) . .
F10 Sc4 Sc5 100.43(12) 2_675 .
F13 Sc4 Na2 146.86(13) . 2_675
F14 Sc4 Na2 37.36(13) . 2_675
F11 Sc4 Na2 89.84(14) . 2_675
F15 Sc4 Na2 125.27(15) . 2_675
F17 Sc4 Na2 83.71(13) . 2_675
F16 Sc4 Na2 102.39(14) . 2_675
F10 Sc4 Na2 43.53(13) 2_675 2_675
Sc5 Sc4 Na2 92.23(7) . 2_675
F13 Sc4 Na1 146.96(14) . 3_464
F14 Sc4 Na1 35.96(13) . 3_464
F11 Sc4 Na1 126.72(14) . 3_464
F15 Sc4 Na1 81.90(13) . 3_464
F17 Sc4 Na1 88.89(13) . 3_464
F16 Sc4 Na1 47.79(14) . 3_464
F10 Sc4 Na1 103.12(13) 2_675 3_464
Sc5 Sc4 Na1 64.32(7) . 3_464
Na2 Sc4 Na1 61.37(6) 2_675 3_464
F13 Sc4 Na4 36.18(13) . .
F14 Sc4 Na4 151.92(14) . .
F11 Sc4 Na4 107.01(14) . .
F15 Sc4 Na4 111.99(14) . .
F17 Sc4 Na4 45.11(13) . .
F16 Sc4 Na4 84.65(12) . .
F10 Sc4 Na4 88.55(13) 2_675 .
Sc5 Sc4 Na4 61.93(5) . .
Na2 Sc4 Na4 122.24(8) 2_675 .
Na1 Sc4 Na4 126.20(8) 3_464 .
F13 Sc4 Na6 34.91(13) . .
F14 Sc4 Na6 139.43(13) . .
F11 Sc4 Na6 82.88(14) . .
F15 Sc4 Na6 50.20(14) . .
F17 Sc4 Na6 103.86(14) . .
F16 Sc4 Na6 83.17(13) . .
F10 Sc4 Na6 135.95(14) 2_675 .
Sc5 Sc4 Na6 95.60(8) . .
Na2 Sc4 Na6 171.94(7) 2_675 .
Na1 Sc4 Na6 120.78(9) 3_464 .
Na4 Sc4 Na6 63.67(7) . .
F24 Sc5 F19 173.47(16) 3_475 .
F24 Sc5 F22 100.91(18) 3_475 2_785
F19 Sc5 F22 84.87(17) . 2_785
F24 Sc5 F18 77.72(15) 3_475 .
F19 Sc5 F18 106.79(18) . .
F22 Sc5 F18 76.64(16) 2_785 .
F24 Sc5 F17 90.98(18) 3_475 .
F19 Sc5 F17 82.63(16) . .
F22 Sc5 F17 138.76(18) 2_785 .
F18 Sc5 F17 144.59(16) . .
F24 Sc5 F16 87.68(16) 3_475 .
F19 Sc5 F16 88.73(18) . .
F22 Sc5 F16 150.18(19) 2_785 .
F18 Sc5 F16 77.44(16) . .
F17 Sc5 F16 68.56(14) . .
F24 Sc5 F18 86.68(17) 3_475 2_785
F19 Sc5 F18 92.30(16) . 2_785
F22 Sc5 F18 71.92(16) 2_785 2_785
F18 Sc5 F18 141.38(16) . 2_785
F17 Sc5 F18 69.51(15) . 2_785
F16 Sc5 F18 137.55(16) . 2_785
F24 Sc5 Sc4 87.84(11) 3_475 .
F19 Sc5 Sc4 86.10(11) . .
F22 Sc5 Sc4 169.37(14) 2_785 .
F18 Sc5 Sc4 111.44(12) . .
F17 Sc5 Sc4 33.79(11) . .
F16 Sc5 Sc4 34.82(10) . .
F18 Sc5 Sc4 102.90(11) 2_785 .
F24 Sc5 Na4 135.08(13) 3_475 .
F19 Sc5 Na4 39.00(12) . .
F22 Sc5 Na4 107.40(14) 2_785 .
F18 Sc5 Na4 142.12(12) . .
F17 Sc5 Na4 45.28(13) . .
F16 Sc5 Na4 84.70(12) . .
F18 Sc5 Na4 70.44(12) 2_785 .
Sc4 Sc5 Na4 61.97(5) . .
F24 Sc5 Na5 139.67(12) 3_475 2_785
F19 Sc5 Na5 44.10(12) . 2_785
F22 Sc5 Na5 45.93(14) 2_785 2_785
F18 Sc5 Na5 107.99(12) . 2_785
F17 Sc5 Na5 102.29(13) . 2_785
F16 Sc5 Na5 132.63(14) . 2_785
F18 Sc5 Na5 63.69(13) 2_785 2_785
Sc4 Sc5 Na5 123.54(6) . 2_785
Na4 Sc5 Na5 61.98(7) . 2_785
F24 Sc5 Na3 76.24(13) 3_475 .
F19 Sc5 Na3 98.87(13) . .
F22 Sc5 Na3 111.97(14) 2_785 .
F18 Sc5 Na3 153.69(12) . .
F17 Sc5 Na3 33.26(13) . .
F16 Sc5 Na3 97.78(12) . .
F18 Sc5 Na3 40.19(12) 2_785 .
Sc4 Sc5 Na3 64.00(6) . .
Na4 Sc5 Na3 61.18(6) . .
Na5 Sc5 Na3 94.35(7) 2_785 .
F24 Sc5 Na3 44.36(13) 3_475 3_474
F19 Sc5 Na3 141.62(12) . 3_474
F22 Sc5 Na3 72.14(14) 2_785 3_474
F18 Sc5 Na3 38.93(13) . 3_474
F17 Sc5 Na3 134.45(14) . 3_474
F16 Sc5 Na3 96.19(13) . 3_474
F18 Sc5 Na3 108.43(11) 2_785 3_474
Sc4 Sc5 Na3 118.48(6) . 3_474
Na4 Sc5 Na3 178.86(8) . 3_474
Na5 Sc5 Na3 117.69(6) 2_785 3_474
Na3 Sc5 Na3 117.94(7) . 3_474
F21 Sc6 F23 172.32(16) . .
F21 Sc6 F22 79.01(18) . .
F23 Sc6 F22 94.51(18) . .
F21 Sc6 F1 100.54(16) . 2_674
F23 Sc6 F1 83.04(15) . 2_674
F22 Sc6 F1 150.40(18) . 2_674
F21 Sc6 F24 83.27(15) . .
F23 Sc6 F24 91.49(18) . .
F22 Sc6 F24 78.80(16) . .
F1 Sc6 F24 71.81(15) 2_674 .
F21 Sc6 F20 81.80(15) . .
F23 Sc6 F20 105.86(16) . .
F22 Sc6 F20 139.03(18) . .
F1 Sc6 F20 68.81(13) 2_674 .
F24 Sc6 F20 134.17(16) . .
F21 Sc6 F19 100.57(17) . .
F23 Sc6 F19 81.39(15) . .
F22 Sc6 F19 74.22(16) . .
F1 Sc6 F19 133.82(17) 2_674 .
F24 Sc6 F19 151.37(15) . .
F20 Sc6 F19 74.23(15) . .
F21 Sc6 Sc1 88.73(12) . 2_674
F23 Sc6 Sc1 97.90(12) . 2_674
F22 Sc6 Sc1 167.48(14) . 2_674
F1 Sc6 Sc1 34.61(10) 2_674 2_674
F24 Sc6 Sc1 102.48(11) . 2_674
F20 Sc6 Sc1 34.39(10) . 2_674
F19 Sc6 Sc1 105.94(11) . 2_674
F21 Sc6 Na5 146.98(13) . 2_785
F23 Sc6 Na5 35.92(12) . 2_785
F22 Sc6 Na5 90.85(14) . 2_785
F1 Sc6 Na5 103.37(13) 2_674 2_785
F24 Sc6 Na5 125.81(14) . 2_785
F20 Sc6 Na5 85.95(12) . 2_785
F19 Sc6 Na5 46.46(12) . 2_785
Sc1 Sc6 Na5 98.20(6) 2_674 2_785
F21 Sc6 Na2 144.09(13) . 3_574
F23 Sc6 Na2 39.65(12) . 3_574
F22 Sc6 Na2 129.74(15) . 3_574
F1 Sc6 Na2 43.60(12) 2_674 3_574
F24 Sc6 Na2 82.65(12) . 3_574
F20 Sc6 Na2 84.71(12) . 3_574
F19 Sc6 Na2 107.50(12) . 3_574
Sc1 Sc6 Na2 62.54(5) 2_674 3_574
Na5 Sc6 Na2 63.88(6) 2_785 3_574
F21 Sc6 Na3 36.59(12) . 1_554
F23 Sc6 Na3 139.00(13) . 1_554
F22 Sc6 Na3 82.17(14) . 1_554
F1 Sc6 Na3 80.68(12) 2_674 1_554
F24 Sc6 Na3 47.66(12) . 1_554
F20 Sc6 Na3 102.80(13) . 1_554
F19 Sc6 Na3 135.07(13) . 1_554
Sc1 Sc6 Na3 89.52(5) 2_674 1_554
Na5 Sc6 Na3 171.23(7) 2_785 1_554
Na2 Sc6 Na3 116.96(8) 3_574 1_554
F21 Sc6 Na6 32.45(12) . .
F23 Sc6 Na6 155.16(14) . .
F22 Sc6 Na6 104.26(15) . .
F1 Sc6 Na6 88.26(12) 2_674 .
F24 Sc6 Na6 107.85(13) . .
F20 Sc6 Na6 49.40(13) . .
F19 Sc6 Na6 88.13(12) . .
Sc1 Sc6 Na6 63.37(6) 2_674 .
Na5 Sc6 Na6 126.18(9) 2_785 .
Na2 Sc6 Na6 125.89(8) 3_574 .
Na3 Sc6 Na6 61.19(6) 1_554 .
F17 Na3 F21 176.9(2) . 1_556
F17 Na3 F23 92.52(19) . 3_475
F21 Na3 F23 84.42(17) 1_556 3_475
F17 Na3 F5 80.49(17) . 2_675
F21 Na3 F5 102.57(18) 1_556 2_675
F23 Na3 F5 172.5(2) 3_475 2_675
F17 Na3 F18 59.25(15) . 2_785
F21 Na3 F18 120.53(17) 1_556 2_785
F23 Na3 F18 90.97(16) 3_475 2_785
F5 Na3 F18 87.69(17) 2_675 2_785
F17 Na3 F7 108.59(17) . 2_675
F21 Na3 F7 73.00(16) 1_556 2_675
F23 Na3 F7 115.48(17) 3_475 2_675
F5 Na3 F7 64.97(15) 2_675 2_675
F18 Na3 F7 152.23(18) 2_785 2_675
F17 Na3 F10 60.21(15) . 2_675
F21 Na3 F10 119.16(19) 1_556 2_675
F23 Na3 F10 79.35(17) 3_475 2_675
F5 Na3 F10 94.81(17) 2_675 2_675
F18 Na3 F10 117.98(18) 2_785 2_675
F7 Na3 F10 62.92(13) 2_675 2_675
F17 Na3 F24 116.29(19) . 1_556
F21 Na3 F24 64.24(14) 1_556 1_556
F23 Na3 F24 99.72(16) 3_475 1_556
F5 Na3 F24 85.81(15) 2_675 1_556
F18 Na3 F24 58.28(13) 2_785 1_556
F7 Na3 F24 120.58(18) 2_675 1_556
F10 Na3 F24 176.2(2) 2_675 1_556
F17 Na3 Na5 133.69(16) . 1_556
F21 Na3 Na5 43.29(11) 1_556 1_556
F23 Na3 Na5 41.53(13) 3_475 1_556
F5 Na3 Na5 144.97(15) 2_675 1_556
F18 Na3 Na5 114.60(15) 2_785 1_556
F7 Na3 Na5 91.95(13) 2_675 1_556
F10 Na3 Na5 97.39(15) 2_675 1_556
F24 Na3 Na5 84.15(13) 1_556 1_556
F17 Na3 Sc2 92.36(14) . 2_675
F21 Na3 Sc2 90.33(13) 1_556 2_675
F23 Na3 Sc2 148.14(15) 3_475 2_675
F5 Na3 Sc2 31.12(10) 2_675 2_675
F18 Na3 Sc2 118.32(14) 2_785 2_675
F7 Na3 Sc2 34.01(9) 2_675 2_675
F10 Na3 Sc2 75.92(12) 2_675 2_675
F24 Na3 Sc2 106.19(12) 1_556 2_675
Na5 Na3 Sc2 122.90(10) 1_556 2_675
F17 Na3 Sc6 150.49(16) . 1_556
F21 Na3 Sc6 30.46(10) 1_556 1_556
F23 Na3 Sc6 96.77(13) 3_475 1_556
F5 Na3 Sc6 90.61(13) 2_675 1_556
F18 Na3 Sc6 92.55(12) 2_785 1_556
F7 Na3 Sc6 92.52(13) 2_675 1_556
F10 Na3 Sc6 149.13(15) 2_675 1_556
F24 Na3 Sc6 34.48(9) 1_556 1_556
Na5 Na3 Sc6 63.11(7) 1_556 1_556
Sc2 Na3 Sc6 94.28(7) 2_675 1_556
F17 Na3 Na1 93.16(14) . 1_665
F21 Na3 Na1 89.28(13) 1_556 1_665
F23 Na3 Na1 145.29(15) 3_475 1_665
F5 Na3 Na1 38.86(11) 2_675 1_665
F18 Na3 Na1 63.24(12) 2_785 1_665
F7 Na3 Na1 94.93(12) 2_675 1_665
F10 Na3 Na1 132.21(14) 2_675 1_665
F24 Na3 Na1 47.74(11) 1_556 1_665
Na5 Na3 Na1 126.81(11) 1_556 1_665
Sc2 Na3 Na1 65.67(7) 2_675 1_665
Sc6 Na3 Na1 63.93(7) 1_556 1_665
F8 Na2 F14 170.2(2) 2_675 3_464
F8 Na2 F23 80.65(17) 2_675 2_775
F14 Na2 F23 107.09(18) 3_464 2_775
F8 Na2 F13 89.52(19) 2_675 .
F14 Na2 F13 83.36(17) 3_464 .
F23 Na2 F13 168.5(2) 2_775 .
F8 Na2 F10 109.87(19) 2_675 .
F14 Na2 F10 66.69(16) 3_464 .
F23 Na2 F10 79.43(18) 2_775 .
F13 Na2 F10 109.81(18) . .
F8 Na2 F12 63.12(14) 2_675 .
F14 Na2 F12 121.05(19) 3_464 .
F23 Na2 F12 94.22(16) 2_775 .
F13 Na2 F12 75.86(14) . .
F10 Na2 F12 171.5(2) . .
F8 Na2 F1 113.28(16) 2_675 3_564
F14 Na2 F1 75.93(17) 3_464 3_564
F23 Na2 F1 65.22(14) 2_775 3_564
F13 Na2 F1 114.13(16) . 3_564
F10 Na2 F1 116.96(18) . 3_564
F12 Na2 F1 64.42(13) . 3_564
F8 Na2 F11 74.82(17) 2_675 .
F14 Na2 F11 95.73(17) 3_464 .
F23 Na2 F11 122.18(18) 2_775 .
F13 Na2 F11 59.93(13) . .
F10 Na2 F11 62.03(14) . .
F12 Na2 F11 118.11(17) . .
F1 Na2 F11 170.66(19) 3_564 .
F8 Na2 Na6 131.86(16) 2_675 .
F14 Na2 Na6 41.49(14) 3_464 .
F23 Na2 Na6 146.98(15) 2_775 .
F13 Na2 Na6 42.34(13) . .
F10 Na2 Na6 91.71(15) . .
F12 Na2 Na6 96.68(14) . .
F1 Na2 Na6 91.85(13) 3_564 .
F11 Na2 Na6 79.00(13) . .
F8 Na2 Sc4 146.03(16) 2_675 3_464
F14 Na2 Sc4 31.49(11) 3_464 3_464
F23 Na2 Sc4 89.38(13) 2_775 3_464
F13 Na2 Sc4 102.13(13) . 3_464
F10 Na2 Sc4 36.16(11) . 3_464
F12 Na2 Sc4 150.56(15) . 3_464
F1 Na2 Sc4 91.08(13) 3_564 3_464
F11 Na2 Sc4 83.60(12) . 3_464
Na6 Na2 Sc4 66.53(8) . 3_464
F8 Na2 Sc6 95.32(14) 2_675 2_775
F14 Na2 Sc6 94.35(14) 3_464 2_775
F23 Na2 Sc6 31.54(10) 2_775 2_775
F13 Na2 Sc6 145.66(14) . 2_775
F10 Na2 Sc6 100.42(14) . 2_775
F12 Na2 Sc6 76.21(11) . 2_775
F1 Na2 Sc6 33.83(9) 3_564 2_775
F11 Na2 Sc6 153.69(14) . 2_775
Na6 Na2 Sc6 123.26(10) . 2_775
Sc4 Na2 Sc6 92.61(8) 3_464 2_775
F8 Na2 Sc3 83.96(13) 2_675 .
F14 Na2 Sc3 89.51(13) 3_464 .
F23 Na2 Sc3 93.25(13) 2_775 .
F13 Na2 Sc3 91.66(12) . .
F10 Na2 Sc3 32.07(10) . .
F12 Na2 Sc3 144.43(14) . .
F1 Na2 Sc3 148.08(14) 3_564 .
F11 Na2 Sc3 33.50(9) . .
Na6 Na2 Sc3 95.72(10) . .
Sc4 Na2 Sc3 64.14(5) 3_464 .
Sc6 Na2 Sc3 122.64(9) 2_775 .
F14 Na1 F6 100.52(18) 2_675 .
F14 Na1 F1 81.27(17) 2_675 2_565
F6 Na1 F1 178.0(2) . 2_565
F14 Na1 F5 173.5(2) 2_675 2_565
F6 Na1 F5 85.95(18) . 2_565
F1 Na1 F5 92.24(18) 2_565 2_565
F14 Na1 F2 89.19(17) 2_675 .
F6 Na1 F2 118.69(19) . .
F1 Na1 F2 60.30(14) 2_565 .
F5 Na1 F2 86.94(15) 2_565 .
F14 Na1 F16 65.51(15) 2_675 2_675
F6 Na1 F16 71.84(16) . 2_675
F1 Na1 F16 109.82(17) 2_565 2_675
F5 Na1 F16 117.91(18) 2_565 2_675
F2 Na1 F16 154.49(17) . 2_675
F14 Na1 F24 90.51(18) 2_675 1_446
F6 Na1 F24 123.61(19) . 1_446
F1 Na1 F24 57.03(14) 2_565 1_446
F5 Na1 F24 86.53(16) 2_565 1_446
F2 Na1 F24 116.56(18) . 1_446
F16 Na1 F24 63.21(12) 2_675 1_446
F14 Na1 F3 86.04(17) 2_675 .
F6 Na1 F3 63.53(14) . .
F1 Na1 F3 115.90(18) 2_565 .
F5 Na1 F3 96.23(16) 2_565 .
F2 Na1 F3 56.95(12) . .
F16 Na1 F3 120.74(17) 2_675 .
F24 Na1 F3 172.6(2) 1_446 .
F14 Na1 Na4 144.36(16) 2_675 1_445
F6 Na1 Na4 44.26(12) . 1_445
F1 Na1 Na4 134.05(15) 2_565 1_445
F5 Na1 Na4 42.17(13) 2_565 1_445
F2 Na1 Na4 111.09(14) . 1_445
F16 Na1 Na4 92.62(13) 2_675 1_445
F24 Na1 Na4 104.77(15) 1_446 1_445
F3 Na1 Na4 81.68(12) . 1_445
F14 Na1 Na6 39.48(13) 2_675 3_465
F6 Na1 Na6 87.17(14) . 3_465
F1 Na1 Na6 93.72(14) 2_565 3_465
F5 Na1 Na6 141.26(15) 2_565 3_465
F2 Na1 Na6 63.50(11) . 3_465
F16 Na1 Na6 95.77(12) 2_675 3_465
F24 Na1 Na6 128.02(14) 1_446 3_465
F3 Na1 Na6 47.34(11) . 3_465
Na4 Na1 Na6 124.23(11) 1_445 3_465
F14 Na1 Sc4 30.49(11) 2_675 2_675
F6 Na1 Sc4 87.63(13) . 2_675
F1 Na1 Sc4 94.37(13) 2_565 2_675
F5 Na1 Sc4 152.33(16) 2_565 2_675
F2 Na1 Sc4 119.52(13) . 2_675
F16 Na1 Sc4 35.05(9) 2_675 2_675
F24 Na1 Sc4 74.79(12) 1_446 2_675
F3 Na1 Sc4 104.88(12) . 2_675
Na4 Na1 Sc4 123.19(10) 1_445 2_675
Na6 Na1 Sc4 65.01(8) 3_465 2_675
F14 Na1 Sc2 90.25(15) 2_675 .
F6 Na1 Sc2 29.44(10) . .
F1 Na1 Sc2 150.25(17) 2_565 .
F5 Na1 Sc2 95.09(14) 2_565 .
F2 Na1 Sc2 91.31(12) . .
F16 Na1 Sc2 92.01(13) 2_675 .
F24 Na1 Sc2 152.12(15) 1_446 .
F3 Na1 Sc2 34.62(8) . .
Na4 Na1 Sc2 61.41(7) 1_445 .
Na6 Na1 Sc2 63.26(8) 3_465 .
Sc4 Na1 Sc2 92.38(8) 2_675 .
F20 Na4 F5 169.60(19) . 2_675
F20 Na4 F13 79.74(16) . .
F5 Na4 F13 106.31(18) 2_675 .
F20 Na4 F6 91.14(19) . 1_665
F5 Na4 F6 83.99(16) 2_675 1_665
F13 Na4 F6 167.7(2) . 1_665
F20 Na4 F19 65.07(15) . .
F5 Na4 F19 122.61(19) 2_675 .
F13 Na4 F19 89.35(17) . .
F6 Na4 F19 79.28(15) 1_665 .
F20 Na4 F12 107.68(17) . .
F5 Na4 F12 66.43(14) 2_675 .
F13 Na4 F12 76.88(15) . .
F6 Na4 F12 114.05(15) 1_665 .
F19 Na4 F12 165.61(18) . .
F20 Na4 F4 75.04(16) . 1_665
F5 Na4 F4 94.57(15) 2_675 1_665
F13 Na4 F4 121.86(18) . 1_665
F6 Na4 F4 62.55(12) 1_665 1_665
F19 Na4 F4 123.37(18) . 1_665
F12 Na4 F4 62.93(13) . 1_665
F20 Na4 F17 115.84(16) . .
F5 Na4 F17 74.55(16) 2_675 .
F13 Na4 F17 63.11(14) . .
F6 Na4 F17 114.86(17) 1_665 .
F19 Na4 F17 64.31(13) . .
F12 Na4 F17 111.67(16) . .
F4 Na4 F17 169.12(19) 1_665 .
F20 Na4 Na1 133.13(15) . 1_665
F5 Na4 Na1 42.42(11) 2_675 1_665
F13 Na4 Na1 146.64(16) . 1_665
F6 Na4 Na1 42.03(12) 1_665 1_665
F19 Na4 Na1 99.58(14) . 1_665
F12 Na4 Na1 94.29(12) . 1_665
F4 Na4 Na1 79.48(12) 1_665 1_665
F17 Na4 Na1 91.88(13) . 1_665
F20 Na4 Sc2 143.41(15) . 2_675
F5 Na4 Sc2 31.53(10) 2_675 2_675
F13 Na4 Sc2 87.86(13) . 2_675
F6 Na4 Sc2 104.31(13) 1_665 2_675
F19 Na4 Sc2 149.70(15) . 2_675
F12 Na4 Sc2 35.73(9) . 2_675
F4 Na4 Sc2 82.96(11) 1_665 2_675
F17 Na4 Sc2 87.72(12) . 2_675
Na1 Na4 Sc2 68.34(7) 1_665 2_675
F20 Na4 Sc1 82.26(12) . 3_564
F5 Na4 Sc1 88.98(12) 2_675 3_564
F13 Na4 Sc1 92.22(13) . 3_564
F6 Na4 Sc1 94.70(11) 1_665 3_564
F19 Na4 Sc1 146.46(15) . 3_564
F12 Na4 Sc1 32.90(9) . 3_564
F4 Na4 Sc1 33.53(8) 1_665 3_564
F17 Na4 Sc1 143.72(13) . 3_564
Na1 Na4 Sc1 97.33(9) 1_665 3_564
Sc2 Na4 Sc1 63.83(6) 2_675 3_564
F20 Na4 Sc2 75.55(13) . 1_665
F5 Na4 Sc2 95.86(12) 2_675 1_665
F13 Na4 Sc2 149.11(16) . 1_665
F6 Na4 Sc2 30.91(9) 1_665 1_665
F19 Na4 Sc2 96.66(13) . 1_665
F12 Na4 Sc2 93.20(11) . 1_665
F4 Na4 Sc2 33.04(8) 1_665 1_665
F17 Na4 Sc2 145.74(13) . 1_665
Na1 Na4 Sc2 62.04(7) 1_665 1_665
Sc2 Na4 Sc2 101.11(8) 2_675 1_665
Sc1 Na4 Sc2 66.49(6) 3_564 1_665
F6 Na5 F16 80.47(17) 3_464 .
F6 Na5 F23 104.06(19) 3_464 3_474
F16 Na5 F23 170.2(2) . 3_474
F6 Na5 F21 170.4(2) 3_464 .
F16 Na5 F21 91.57(18) . .
F23 Na5 F21 84.65(17) 3_474 .
F6 Na5 F15 85.17(17) 3_464 .
F16 Na5 F15 61.94(15) . .
F23 Na5 F15 126.6(2) 3_474 .
F21 Na5 F15 86.29(16) . .
F6 Na5 F19 77.50(15) 3_464 3_474
F16 Na5 F19 107.98(18) . 3_474
F23 Na5 F19 65.28(15) 3_474 3_474
F21 Na5 F19 110.39(17) . 3_474
F15 Na5 F19 161.43(19) . 3_474
F6 Na5 F22 122.03(18) 3_464 .
F16 Na5 F22 75.95(17) . .
F23 Na5 F22 94.38(18) 3_474 .
F21 Na5 F22 60.34(13) . .
F15 Na5 F22 125.22(18) . .
F19 Na5 F22 61.45(13) 3_474 .
F6 Na5 F8 63.54(14) 3_464 3_464
F16 Na5 F8 116.50(18) . 3_464
F23 Na5 F8 73.18(17) 3_474 3_464
F21 Na5 F8 116.29(16) . 3_464
F15 Na5 F8 64.42(13) . 3_464
F19 Na5 F8 112.26(16) 3_474 3_464
F22 Na5 F8 167.5(2) . 3_464
F6 Na5 Na3 145.32(16) 3_464 1_554
F16 Na5 Na3 134.09(15) . 1_554
F23 Na5 Na3 42.49(12) 3_474 1_554
F21 Na5 Na3 42.56(12) . 1_554
F15 Na5 Na3 107.12(15) . 1_554
F19 Na5 Na3 91.06(13) 3_474 1_554
F22 Na5 Na3 77.71(12) . 1_554
F8 Na5 Na3 92.09(13) 3_464 1_554
F6 Na5 Sc6 87.18(13) 3_464 3_474
F16 Na5 Sc6 143.41(16) . 3_474
F23 Na5 Sc6 30.59(11) 3_474 3_474
F21 Na5 Sc6 102.46(14) . 3_474
F15 Na5 Sc6 151.24(16) . 3_474
F19 Na5 Sc6 35.44(9) 3_474 3_474
F22 Na5 Sc6 81.97(12) . 3_474
F8 Na5 Sc6 87.39(12) 3_464 3_474
Na3 Na5 Sc6 66.29(8) 1_554 3_474
F6 Na5 Na6 135.62(15) 3_464 .
F16 Na5 Na6 81.12(13) . .
F23 Na5 Na6 100.79(14) 3_474 .
F21 Na5 Na6 36.50(11) . .
F15 Na5 Na6 50.60(12) . .
F19 Na5 Na6 146.83(14) 3_474 .
F22 Na5 Na6 91.64(12) . .
F8 Na5 Na6 89.97(12) 3_464 .
Na3 Na5 Na6 62.74(9) 1_554 .
Sc6 Na5 Na6 128.81(10) 3_474 .
F6 Na5 Sc2 28.93(11) 3_464 3_464
F16 Na5 Sc2 99.15(14) . 3_464
F23 Na5 Sc2 88.44(14) 3_474 3_464
F21 Na5 Sc2 150.44(15) . 3_464
F15 Na5 Sc2 74.93(12) . 3_464
F19 Na5 Sc2 92.45(11) 3_474 3_464
F22 Na5 Sc2 149.06(13) . 3_464
F8 Na5 Sc2 34.70(8) 3_464 3_464
Na3 Na5 Sc2 121.94(10) 1_554 3_464
Sc6 Na5 Sc2 85.11(6) 3_474 3_464
Na6 Na5 Sc2 118.12(10) . 3_464
F21 Na6 F7 80.59(19) . 2_674
F21 Na6 F14 174.6(3) . 3_464
F7 Na6 F14 94.0(2) 2_674 3_464
F21 Na6 F13 99.2(2) . .
F7 Na6 F13 176.0(2) 2_674 .
F14 Na6 F13 86.19(19) 3_464 .
F21 Na6 F9 87.86(18) . 3_464
F7 Na6 F9 59.34(16) 2_674 3_464
F14 Na6 F9 90.10(18) 3_464 3_464
F13 Na6 F9 116.7(2) . 3_464
F21 Na6 F3 86.47(18) . 2_674
F7 Na6 F3 59.33(14) 2_674 2_674
F14 Na6 F3 90.08(17) 3_464 2_674
F13 Na6 F3 124.66(19) . 2_674
F9 Na6 F3 118.5(2) 3_464 2_674
F21 Na6 F20 63.44(15) . .
F7 Na6 F20 112.74(18) 2_674 .
F14 Na6 F20 118.53(18) 3_464 .
F13 Na6 F20 70.49(17) . .
F9 Na6 F20 151.30(18) 3_464 .
F3 Na6 F20 63.39(13) 2_674 .
F21 Na6 F15 83.04(17) . .
F7 Na6 F15 113.6(2) 2_674 .
F14 Na6 F15 100.00(18) 3_464 .
F13 Na6 F15 62.45(16) . .
F9 Na6 F15 56.17(13) 3_464 .
F3 Na6 F15 168.35(19) 2_674 .
F20 Na6 F15 115.57(18) . .
F21 Na6 Na2 143.49(18) . .
F7 Na6 Na2 135.72(16) 2_674 .
F14 Na6 Na2 41.81(14) 3_464 .
F13 Na6 Na2 44.88(13) . .
F9 Na6 Na2 112.30(15) 3_464 .
F3 Na6 Na2 107.63(14) 2_674 .
F20 Na6 Na2 92.39(13) . .
F15 Na6 Na2 83.90(13) . .
F21 Na6 Na1 137.57(17) . 2_674
F7 Na6 Na1 80.60(15) 2_674 2_674
F14 Na6 Na1 39.59(12) 3_464 2_674
F13 Na6 Na1 101.97(15) . 2_674
F9 Na6 Na1 113.87(15) 3_464 2_674
F3 Na6 Na1 51.31(11) 2_674 2_674
F20 Na6 Na1 89.90(12) . 2_674
F15 Na6 Na1 139.39(14) . 2_674
Na2 Na6 Na1 62.88(8) . 2_674
F21 Na6 Sc6 28.63(11) . .
F7 Na6 Sc6 96.89(15) 2_674 .
F14 Na6 Sc6 153.26(17) 3_464 .
F13 Na6 Sc6 84.58(15) . .
F9 Na6 Sc6 116.44(14) 3_464 .
F3 Na6 Sc6 74.89(11) 2_674 .
F20 Na6 Sc6 34.86(8) . .
F15 Na6 Sc6 97.84(13) . .
Na2 Na6 Sc6 121.71(11) . .
Na1 Na6 Sc6 118.82(10) 2_674 .
F21 Na6 Na5 39.28(12) . .
F7 Na6 Na5 92.26(15) 2_674 .
F14 Na6 Na5 142.67(17) 3_464 .
F13 Na6 Na5 85.19(14) . .
F9 Na6 Na5 62.15(12) 3_464 .
F3 Na6 Na5 124.22(14) 2_674 .
F20 Na6 Na5 92.38(12) . .
F15 Na6 Na5 44.55(11) . .
Na2 Na6 Na5 123.76(10) . .
Na1 Na6 Na5 172.84(12) 2_674 .
Sc6 Na6 Na5 61.21(8) . .
Sc6 F1 Sc1 111.29(17) 3_465 .
Sc6 F1 Na1 123.7(2) 3_465 3_454
Sc1 F1 Na1 113.94(17) . 3_454
Sc6 F1 Na2 102.58(16) 3_465 2_665
Sc1 F1 Na2 103.53(17) . 2_665
Na1 F1 Na2 97.63(17) 3_454 2_665
Sc1 F2 Sc1 133.38(16) 2_565 .
Sc1 F2 Na1 106.37(15) 2_565 .
Sc1 F2 Na1 111.63(18) . .
Sc1 F3 Sc2 144.87(19) . .
Sc1 F3 Na6 105.92(18) . 3_465
Sc2 F3 Na6 105.55(15) . 3_465
Sc1 F3 Na1 104.38(16) . .
Sc2 F3 Na1 95.41(15) . .
Na6 F3 Na1 81.36(14) 3_465 .
Sc2 F4 Sc1 155.8(2) . 3_454
Sc2 F4 Na4 102.36(16) . 1_445
Sc1 F4 Na4 101.35(15) 3_454 1_445
Sc2 F5 Na4 110.83(18) . 3_464
Sc2 F5 Na1 130.75(19) . 3_454
Na4 F5 Na1 95.42(19) 3_464 3_454
Sc2 F5 Na3 110.55(19) . 3_464
Na4 F5 Na3 104.87(17) 3_464 3_464
Na1 F5 Na3 101.23(18) 3_454 3_464
Sc2 F6 Na5 117.4(2) . 2_675
Sc2 F6 Na1 115.77(19) . .
Na5 F6 Na1 109.65(19) 2_675 .
Sc2 F6 Na4 110.64(18) . 1_445
Na5 F6 Na4 106.77(17) 2_675 1_445
Na1 F6 Na4 93.72(19) . 1_445
Sc2 F7 Sc3 112.39(19) . .
Sc2 F7 Na6 120.0(2) . 3_465
Sc3 F7 Na6 116.11(19) . 3_465
Sc2 F7 Na3 101.50(18) . 3_464
Sc3 F7 Na3 104.90(19) . 3_464
Na6 F7 Na3 98.13(19) 3_465 3_464
Sc3 F8 Sc2 110.34(18) . .
Sc3 F8 Na2 127.34(19) . 3_464
Sc2 F8 Na2 116.84(19) . 3_464
Sc3 F8 Na5 98.13(17) . 2_675
Sc2 F8 Na5 96.66(17) . 2_675
Na2 F8 Na5 98.37(18) 3_464 2_675
Sc3 F9 Sc3 132.22(19) . 3_464
Sc3 F9 Na6 112.5(2) . 2_675
Sc3 F9 Na6 105.69(17) 3_464 2_675
Sc3 F10 Sc4 134.0(2) . 3_464
Sc3 F10 Na2 106.64(19) . .
Sc4 F10 Na2 100.31(18) 3_464 .
Sc3 F10 Na3 106.9(2) . 3_464
Sc4 F10 Na3 106.32(17) 3_464 3_464
Na2 F10 Na3 96.4(2) . 3_464
Sc3 F11 Sc4 155.8(2) . .
Sc3 F11 Na2 99.35(16) . .
Sc4 F11 Na2 102.99(17) . .
Sc1 F12 Sc2 132.72(18) 3_564 2_675
Sc1 F12 Na2 107.42(17) 3_564 .
Sc2 F12 Na2 106.99(16) 2_675 .
Sc1 F12 Na4 104.62(16) 3_564 .
Sc2 F12 Na4 100.07(16) 2_675 .
Na2 F12 Na4 100.21(15) . .
Sc4 F13 Na6 116.1(2) . .
Sc4 F13 Na4 114.3(2) . .
Na6 F13 Na4 110.36(19) . .
Sc4 F13 Na2 114.38(19) . .
Na6 F13 Na2 92.8(2) . .
Na4 F13 Na2 106.69(17) . .
Sc4 F14 Na1 113.6(2) . 3_464
Sc4 F14 Na6 127.0(2) . 2_675
Na1 F14 Na6 100.9(2) 3_464 2_675
Sc4 F14 Na2 111.15(19) . 2_675
Na1 F14 Na2 104.47(18) 3_464 2_675
Na6 F14 Na2 96.7(2) 2_675 2_675
Sc3 F15 Sc4 143.0(2) 3_464 .
Sc3 F15 Na5 107.0(2) 3_464 .
Sc4 F15 Na5 106.54(18) . .
Sc3 F15 Na6 102.2(2) 3_464 .
Sc4 F15 Na6 95.87(17) . .
Na5 F15 Na6 84.85(17) . .
Sc5 F16 Sc4 110.37(17) . .
Sc5 F16 Na5 126.1(2) . .
Sc4 F16 Na5 115.91(19) . .
Sc5 F16 Na1 102.53(18) . 3_464
Sc4 F16 Na1 97.16(18) . 3_464
Na5 F16 Na1 97.68(16) . 3_464
Sc4 F17 Sc5 111.98(18) . .
Sc4 F17 Na3 122.0(2) . .
Sc5 F17 Na3 116.6(2) . .
Sc4 F17 Na4 101.32(18) . .
Sc5 F17 Na4 100.60(17) . .
Na3 F17 Na4 99.05(17) . .
Sc5 F18 Sc5 132.89(19) . 3_474
Sc5 F18 Na3 110.19(19) . 3_474
Sc5 F18 Na3 107.44(16) 3_474 3_474
Sc5 F19 Sc6 134.6(2) . .
Sc5 F19 Na4 109.63(19) . .
Sc6 F19 Na4 106.94(17) . .
Sc5 F19 Na5 103.81(16) . 2_785
Sc6 F19 Na5 98.09(16) . 2_785
Na4 F19 Na5 95.98(16) . 2_785
Sc1 F20 Sc6 110.86(18) 2_674 .
Sc1 F20 Na4 129.53(19) 2_674 .
Sc6 F20 Na4 113.75(18) . .
Sc1 F20 Na6 99.03(17) 2_674 .
Sc6 F20 Na6 95.75(16) . .
Na4 F20 Na6 98.83(17) . .
Sc6 F21 Na6 118.9(2) . .
Sc6 F21 Na3 112.95(18) . 1_554
Na6 F21 Na3 107.7(2) . 1_554
Sc6 F21 Na5 115.8(2) . .
Na6 F21 Na5 104.22(19) . .
Na3 F21 Na5 94.15(17) 1_554 .
Sc5 F22 Sc6 155.2(3) 3_474 .
Sc5 F22 Na5 101.39(18) 3_474 .
Sc6 F22 Na5 102.07(17) . .
Sc6 F23 Na5 113.49(19) . 2_785
Sc6 F23 Na3 125.1(2) . 2_784
Na5 F23 Na3 95.98(18) 2_785 2_784
Sc6 F23 Na2 108.80(19) . 3_574
Na5 F23 Na2 107.25(19) 2_785 3_574
Na3 F23 Na2 104.51(17) 2_784 3_574
Sc5 F24 Sc6 143.5(2) 2_784 .
Sc5 F24 Na3 104.40(18) 2_784 1_554
Sc6 F24 Na3 97.86(16) . 1_554
Sc5 F24 Na1 104.11(17) 2_784 1_664
Sc6 F24 Na1 106.42(16) . 1_664
Na3 F24 Na1 84.85(17) 1_554 1_664

loop_
_geom_bond_atom_site_label_1
_geom_bond_atom_site_label_2
_geom_bond_distance
_geom_bond_site_symmetry_2
Sc1 F3 2.009(4) .
Sc1 F12 2.053(3) 2_665
Sc1 F4 2.061(3) 2_565
Sc1 F2 2.078(3) 3_454
Sc1 F2 2.098(3) .
Sc1 F20 2.099(4) 3_465
Sc1 F1 2.117(3) .
Sc1 Sc6 3.4723(16) 3_465
Sc1 Na4 3.658(3) 2_665
Sc1 Na2 3.707(3) 2_665
Sc1 Na1 3.732(3) 3_454
Sc1 Na6 3.765(4) 3_465
Sc2 F5 2.018(4) .
Sc2 F6 2.019(4) .
Sc2 F4 2.053(4) .
Sc2 F7 2.087(4) .
Sc2 F3 2.111(3) .
Sc2 F8 2.123(4) .
Sc2 F12 2.139(4) 3_464
Sc2 Sc3 3.4781(16) .
Sc2 Na4 3.606(3) 3_464
Sc2 Na3 3.655(3) 3_464
Sc2 Na4 3.678(3) 1_445
Sc2 Na1 3.700(4) .
Sc3 F10 2.034(4) .
Sc3 F9 2.041(4) .
Sc3 F15 2.039(4) 2_675
Sc3 F11 2.053(4) .
Sc3 F7 2.099(4) .
Sc3 F8 2.114(4) .
Sc3 F9 2.142(5) 2_675
Sc3 Na2 3.670(3) .
Sc3 Na5 3.739(4) 2_675
Sc3 Na3 3.750(3) 3_464
Sc3 Na6 3.765(4) 3_465
Sc4 F13 1.997(4) .
Sc4 F14 2.022(4) .
Sc4 F11 2.054(4) .
Sc4 F15 2.077(4) .
Sc4 F17 2.082(4) .
Sc4 F16 2.114(4) .
Sc4 F10 2.165(4) 2_675
Sc4 Sc5 3.4710(15) .
Sc4 Na2 3.610(3) 2_675
Sc4 Na1 3.653(4) 3_464
Sc4 Na4 3.691(3) .
Sc4 Na6 3.701(4) .
Sc5 F24 2.029(4) 3_475
Sc5 F19 2.039(4) .
Sc5 F22 2.053(4) 2_785
Sc5 F18 2.073(4) .
Sc5 F17 2.106(4) .
Sc5 F16 2.113(4) .
Sc5 F18 2.105(4) 2_785
Sc5 Na4 3.690(3) .
Sc5 Na5 3.727(4) 2_785
Sc5 Na3 3.751(3) .
Sc5 Na3 3.790(3) 3_474
Sc6 F21 2.019(4) .
Sc6 F23 2.024(4) .
Sc6 F22 2.065(4) .
Sc6 F1 2.089(4) 2_674
Sc6 F24 2.096(4) .
Sc6 F20 2.118(4) .
Sc6 F19 2.137(4) .
Sc6 Sc1 3.4723(16) 2_674
Sc6 Na5 3.648(3) 2_785
Sc6 Na2 3.662(3) 3_574
Sc6 Na3 3.667(3) 1_554
Sc6 Na6 3.688(4) .
Na3 F17 2.301(5) .
Na3 F21 2.374(5) 1_556
Na3 F23 2.377(5) 3_475
Na3 F5 2.421(5) 2_675
Na3 F18 2.537(5) 2_785
Na3 F7 2.614(6) 2_675
Na3 F10 2.615(6) 2_675
Na3 F24 2.736(5) 1_556
Na3 Na5 3.500(4) 1_556
Na3 Sc2 3.655(3) 2_675
Na3 Sc6 3.667(3) 1_556
Na3 Na1 3.701(5) 1_665
Na2 F8 2.291(5) 2_675
Na2 F14 2.348(5) 3_464
Na2 F23 2.469(5) 2_775
Na2 F13 2.472(5) .
Na2 F10 2.527(5) .
Na2 F12 2.532(4) .
Na2 F1 2.588(5) 3_564
Na2 F11 2.727(5) .
Na2 Na6 3.499(4) .
Na2 Sc4 3.610(3) 3_464
Na2 Sc6 3.662(3) 2_775
Na1 F14 2.340(5) 2_675
Na1 F6 2.344(5) .
Na1 F1 2.332(6) 2_565
Na1 F5 2.368(5) 2_565
Na1 F2 2.569(5) .
Na1 F16 2.727(6) 2_675
Na1 F24 2.750(5) 1_446
Na1 F3 2.846(5) .
Na1 Na4 3.494(4) 1_445
Na1 Na6 3.604(5) 3_465
Na1 Sc4 3.653(4) 2_675
Na4 F20 2.302(5) .
Na4 F5 2.356(5) 2_675
Na4 F13 2.391(4) .
Na4 F6 2.444(5) 1_665
Na4 F19 2.465(5) .
Na4 F12 2.553(5) .
Na4 F4 2.644(5) 1_665
Na4 F17 2.667(5) .
Na4 Na1 3.494(4) 1_665
Na4 Sc2 3.606(3) 2_675
Na4 Sc1 3.658(3) 3_564
Na4 Sc2 3.678(3) 1_665
Na5 F6 2.313(4) 3_464
Na5 F16 2.317(5) .
Na5 F23 2.334(5) 3_474
Na5 F21 2.407(5) .
Na5 F15 2.595(5) .
Na5 F19 2.671(5) 3_474
Na5 F22 2.732(6) .
Na5 F8 2.800(6) 3_464
Na5 Na3 3.500(4) 1_554
Na5 Sc6 3.648(3) 3_474
Na5 Na6 3.685(4) .
Na5 Sc2 3.705(3) 3_464
Na6 F21 2.261(5) .
Na6 F7 2.335(6) 2_674
Na6 F14 2.334(6) 3_464
Na6 F13 2.359(6) .
Na6 F9 2.571(5) 3_464
Na6 F3 2.681(5) 2_674
Na6 F20 2.814(6) .
Na6 F15 2.859(6) .
Na6 Na1 3.604(5) 2_674
F1 Sc6 2.089(4) 3_465
F1 Na1 2.332(6) 3_454
F1 Na2 2.588(5) 2_665
F2 Sc1 2.078(3) 2_565
F3 Na6 2.681(5) 3_465
F4 Sc1 2.061(3) 3_454
F4 Na4 2.644(5) 1_445
F5 Na4 2.356(5) 3_464
F5 Na1 2.367(5) 3_454
F5 Na3 2.421(5) 3_464
F6 Na5 2.313(4) 2_675
F6 Na4 2.444(5) 1_445
F7 Na6 2.335(6) 3_465
F7 Na3 2.614(6) 3_464
F8 Na2 2.291(5) 3_464
F8 Na5 2.800(6) 2_675
F9 Sc3 2.142(5) 3_464
F9 Na6 2.571(5) 2_675
F10 Sc4 2.165(4) 3_464
F10 Na3 2.615(6) 3_464
F12 Sc1 2.053(3) 3_564
F12 Sc2 2.139(4) 2_675
F14 Na1 2.340(5) 3_464
F14 Na6 2.334(6) 2_675
F14 Na2 2.348(5) 2_675
F15 Sc3 2.039(4) 3_464
F16 Na1 2.727(6) 3_464
F18 Sc5 2.105(4) 3_474
F18 Na3 2.537(5) 3_474
F19 Na5 2.671(5) 2_785
F20 Sc1 2.099(4) 2_674
F21 Na3 2.374(5) 1_554
F22 Sc5 2.053(4) 3_474
F23 Na5 2.334(5) 2_785
F23 Na3 2.377(5) 2_784
F23 Na2 2.469(5) 3_574
F24 Sc5 2.029(4) 2_784
F24 Na3 2.736(5) 1_554
F24 Na1 2.750(5) 1_664
